data_2008970
loop_
_publ_author_name
'Wheatley, Paul S.'
'Lough, Alan J.'
'Ferguson, George'
'Glidewell, Christopher'

_publ_section_title
;
 Linking of <i>C</i>^4^~4~(32)[<i>R</i>^4^~4~(30)] chains of rings in
 the hydrogen-bonded adduct 3,5-dihydroxybenzoic acid--4,4'-bipyridine
 (2/3) by means of \p&#x00B7;&#x00B7;&#x00B7;\p stacking interactions
;
_journal_issue 9
_journal_name_full 'Acta Crystallographica Section C'
_journal_page_first 1489
_journal_page_last 1492
_journal_paper_doi 10.1107/S0108270199006319
_journal_volume 55
_journal_year 1999
_chemical_formula_moiety '2C7 H6 O4 , 3C10 H8 N2'
_chemical_formula_sum 'C44 H36 N6 O8'
_chemical_formula_weight 776.79
_chemical_name_systematic
;
3,5-Dihydroxybenzoic acid--4,4'-bipyridine (2/3)
;
_space_group_IT_number 2
_symmetry_cell_setting triclinic
_symmetry_space_group_name_Hall '-P 1'
_symmetry_space_group_name_H-M 'P -1'
_cell_angle_alpha 63.17(6)
_cell_angle_beta 83.25(11)
_cell_angle_gamma 80.17(10)
_cell_formula_units_Z 2
_cell_length_a 9.6826(11)
_cell_length_b 14.378(3)
_cell_length_c 14.797(3)
_cell_measurement_reflns_used 6384
_cell_measurement_temperature 100.00(10)
_cell_measurement_theta_max 25.10
_cell_measurement_theta_min 4.08
_cell_volume 1809.3(12)
_computing_cell_refinement 'DENZO-SMN (Otwinowski & Minor, 1997)'
_computing_data_collection 'Kappa-CCD Server Software (Nonius, 1997)'
_computing_data_reduction DENZO-SMN
_computing_molecular_graphics 'NRCVAX96, ORTEPII (Johnson, 1976) and PLATON'
_computing_publication_material 'NRCVAX96, SHELXL97  and PRPKAPPA (Ferguson, 1999)'
_computing_structure_refinement 'NRCVAX96 (Gabe et al., 1989) and SHELXL97 (Sheldrick, 1997a)'
_computing_structure_solution 'SHELXS97 (Sheldrick, 1997b)'
_diffrn_ambient_temperature 100.00(10)
_diffrn_measured_fraction_theta_full 0.992
_diffrn_measured_fraction_theta_max 0.992
_diffrn_measurement_device_type 'Nonius Kappa-CCD'
_diffrn_measurement_method '\f and \w scans with \k offsets'
_diffrn_radiation_monochromator graphite
_diffrn_radiation_source 'fine-focus sealed X-ray tube'
_diffrn_radiation_type 'Mo K\a'
_diffrn_radiation_wavelength 0.71073
_diffrn_reflns_av_R_equivalents 0.083
_diffrn_reflns_av_sigmaI/netI 0.126
_diffrn_reflns_limit_h_max 11
_diffrn_reflns_limit_h_min 0
_diffrn_reflns_limit_k_max 17
_diffrn_reflns_limit_k_min -16
_diffrn_reflns_limit_l_max 17
_diffrn_reflns_limit_l_min -17
_diffrn_reflns_number 13753
_diffrn_reflns_theta_full 25.10
_diffrn_reflns_theta_max 25.10
_diffrn_reflns_theta_min 4.08
_diffrn_standards_decay_% negligible
_exptl_absorpt_coefficient_mu 0.100
_exptl_absorpt_correction_T_max 0.990
_exptl_absorpt_correction_T_min 0.974
_exptl_absorpt_correction_type multi-scan
_exptl_absorpt_process_details '(DENZO-SMN; Otwinowski & Minor, 1997)'
_exptl_crystal_colour colourless
_exptl_crystal_density_diffrn 1.426
_exptl_crystal_density_method 'not measured'
_exptl_crystal_description needle
_exptl_crystal_F_000 812
_exptl_crystal_size_max 0.27
_exptl_crystal_size_mid 0.10
_exptl_crystal_size_min 0.10
_refine_diff_density_max 0.232
_refine_diff_density_min -0.235
_refine_ls_extinction_coef 0.0044(8)
_refine_ls_extinction_method 'SHELXL97 (Sheldrick, 1997a)'
_refine_ls_goodness_of_fit_ref 0.932
_refine_ls_hydrogen_treatment constr
_refine_ls_matrix_type full
_refine_ls_number_parameters 530
_refine_ls_number_reflns 6384
_refine_ls_number_restraints 0
_refine_ls_restrained_S_all 0.932
_refine_ls_R_factor_all 0.138
_refine_ls_R_factor_gt 0.056
_refine_ls_shift/su_max <0.001
_refine_ls_shift/su_mean 0.000
_refine_ls_structure_factor_coef Fsqd
_refine_ls_weighting_details 'w = 1/[\s^2^(Fo^2^)+(0.0531P)^2^] where P=(Fo^2^+2Fc^2^)/3'
_refine_ls_weighting_scheme calc
_refine_ls_wR_factor_ref 0.134
_reflns_number_gt 3132
_reflns_number_total 6384
_reflns_threshold_expression I>2\s(I)
_cod_data_source_file sk1293.cif
_cod_data_source_block 9906
_cod_original_cell_volume 1809.4(5)
_cod_database_code 2008970
_cod_database_fobs_code 2008970

loop_
_symmetry_equiv_pos_as_xyz
'x, y, z'
'-x, -y, -z'

loop_
_atom_site_label
_atom_site_fract_x
_atom_site_fract_y
_atom_site_fract_z
_atom_site_U_iso_or_equiv
_atom_site_adp_type
_atom_site_calc_flag
_atom_site_refinement_flags
_atom_site_occupancy
_atom_site_disorder_assembly
_atom_site_disorder_group
_atom_site_type_symbol
O11 -0.57896(19) -0.01365(18) 0.37266(18) 0.0343(6) Uani d . 1 . . O
O12 -0.58958(19) 0.08040(18) 0.20409(17) 0.0339(6) Uani d . 1 . . O
O13 -0.17483(19) 0.10640(19) 0.45719(17) 0.0365(6) Uani d . 1 . . O
O15 -0.16676(19) 0.26735(18) 0.09362(16) 0.0326(6) Uani d . 1 . . O
C11 -0.4032(3) 0.0984(2) 0.2828(3) 0.0261(8) Uani d . 1 . . C
C12 -0.3468(3) 0.0802(2) 0.3733(3) 0.0282(8) Uani d . 1 . . C
C13 -0.2283(3) 0.1251(3) 0.3676(3) 0.0284(8) Uani d . 1 . . C
C14 -0.1673(3) 0.1877(2) 0.2752(2) 0.0273(8) Uani d . 1 . . C
C15 -0.2251(3) 0.2051(2) 0.1861(3) 0.0279(8) Uani d . 1 . . C
C16 -0.3427(3) 0.1608(2) 0.1897(3) 0.0270(8) Uani d . 1 . . C
C17 -0.5315(3) 0.0486(3) 0.2924(3) 0.0292(8) Uani d . 1 . . C
O21 1.2925(2) 0.71672(18) 0.31826(18) 0.0364(6) Uani d . 1 . . O
O22 1.28332(19) 0.80208(18) 0.14932(17) 0.0357(6) Uani d . 1 . . O
O23 0.8564(2) 0.54113(18) 0.43047(17) 0.0362(6) Uani d . 1 . . O
O25 0.8645(2) 0.70311(18) 0.06672(17) 0.0347(6) Uani d . 1 . . O
C21 1.0986(3) 0.7032(2) 0.2407(3) 0.0258(8) Uani d . 1 . . C
C22 1.0367(3) 0.6416(2) 0.3342(3) 0.0288(8) Uani d . 1 . . C
C23 0.9141(3) 0.6013(3) 0.3382(3) 0.0287(8) Uani d . 1 . . C
C24 0.8550(3) 0.6231(3) 0.2486(3) 0.0288(8) Uani d . 1 . . C
C25 0.9176(3) 0.6836(3) 0.1558(3) 0.0274(8) Uani d . 1 . . C
C26 1.0403(3) 0.7247(2) 0.1511(3) 0.0277(8) Uani d . 1 . . C
C27 1.2329(3) 0.7409(3) 0.2413(3) 0.0298(8) Uani d . 1 . . C
N51 0.0520(2) 0.2079(2) 0.4248(2) 0.0320(7) Uani d . 1 . . N
C52 0.0383(3) 0.3059(3) 0.4151(3) 0.0376(9) Uani d . 1 . . C
C53 0.1485(3) 0.3548(3) 0.4148(2) 0.0315(8) Uani d . 1 . . C
C54 0.2842(3) 0.3002(3) 0.4253(2) 0.0263(8) Uani d . 1 . . C
C55 0.2989(3) 0.1994(3) 0.4337(2) 0.0325(8) Uani d . 1 . . C
C56 0.1821(3) 0.1556(3) 0.4336(2) 0.0314(8) Uani d . 1 . . C
N61 0.6401(2) 0.4447(2) 0.4211(2) 0.0316(7) Uani d . 1 . . N
C62 0.6441(3) 0.3405(3) 0.4625(3) 0.0337(9) Uani d . 1 . . C
C63 0.5325(3) 0.2898(3) 0.4657(2) 0.0325(8) Uani d . 1 . . C
C64 0.4068(3) 0.3500(3) 0.4253(2) 0.0266(8) Uani d . 1 . . C
C65 0.4016(3) 0.4588(3) 0.3832(2) 0.0315(8) Uani d . 1 . . C
C66 0.5183(3) 0.5035(3) 0.3817(3) 0.0327(8) Uani d . 1 . . C
N31 -0.8410(2) 0.0180(2) 0.2197(2) 0.0314(7) Uani d . 1 . . N
C32 -0.8992(3) -0.0570(3) 0.2990(3) 0.0331(9) Uani d . 1 . . C
C33 -1.0221(3) -0.0928(3) 0.2957(3) 0.0294(8) Uani d . 1 . . C
C34 -1.0900(3) -0.0484(2) 0.2042(3) 0.0266(8) Uani d . 1 . . C
C35 -1.0304(3) 0.0304(3) 0.1226(3) 0.0290(8) Uani d . 1 . . C
C36 -0.9081(3) 0.0618(3) 0.1329(3) 0.0309(8) Uani d . 1 . . C
N41 -1.4634(2) -0.1513(2) 0.1670(2) 0.0322(7) Uani d . 1 . . N
C42 -1.3782(3) -0.1000(3) 0.0886(3) 0.0339(9) Uani d . 1 . . C
C43 -1.2601(3) -0.0654(3) 0.0979(3) 0.0311(8) Uani d . 1 . . C
C44 -1.2197(3) -0.0856(2) 0.1929(3) 0.0272(8) Uani d . 1 . . C
C45 -1.3065(3) -0.1409(2) 0.2751(3) 0.0291(8) Uani d . 1 . . C
C46 -1.4255(3) -0.1715(3) 0.2592(3) 0.0323(8) Uani d . 1 . . C
N71 0.0464(2) 0.3541(2) 0.1317(2) 0.0329(7) Uani d . 1 . . N
C72 0.0400(3) 0.4545(3) 0.1141(3) 0.0343(9) Uani d . 1 . . C
C73 0.1551(3) 0.5004(3) 0.1129(2) 0.0314(8) Uani d . 1 . . C
C74 0.2865(3) 0.4398(3) 0.1319(2) 0.0271(8) Uani d . 1 . . C
C75 0.2931(3) 0.3352(3) 0.1537(2) 0.0309(8) Uani d . 1 . . C
C76 0.1728(3) 0.2958(3) 0.1529(3) 0.0340(9) Uani d . 1 . . C
N81 0.6557(2) 0.5788(2) 0.1093(2) 0.0334(7) Uani d . 1 . . N
C82 0.6538(3) 0.4747(3) 0.1597(3) 0.0342(9) Uani d . 1 . . C
C83 0.5381(3) 0.4261(3) 0.1701(3) 0.0311(8) Uani d . 1 . . C
C84 0.4142(3) 0.4879(3) 0.1262(2) 0.0272(8) Uani d . 1 . . C
C85 0.4148(3) 0.5956(3) 0.0739(3) 0.0329(9) Uani d . 1 . . C
C86 0.5355(3) 0.6379(3) 0.0684(3) 0.0352(9) Uani d . 1 . . C
H12 -0.6646 0.0545 0.2143 0.051 Uiso calc R 1 . . H
H13 -0.1006 0.1337 0.4449 0.055 Uiso calc R 1 . . H
H15 -0.1014 0.2939 0.1020 0.049 Uiso calc R 1 . . H
H12A -0.3888 0.0380 0.4371 0.034 Uiso calc R 1 . . H
H14 -0.0868 0.2187 0.2725 0.033 Uiso calc R 1 . . H
H16 -0.3819 0.1731 0.1287 0.032 Uiso calc R 1 . . H
H22 1.3604 0.8184 0.1542 0.054 Uiso calc R 1 . . H
H23 0.7862 0.5186 0.4229 0.054 Uiso calc R 1 . . H
H25 0.8015 0.6650 0.0785 0.052 Uiso calc R 1 . . H
H22A 1.0781 0.6271 0.3951 0.035 Uiso calc R 1 . . H
H24 0.7708 0.5962 0.2510 0.035 Uiso calc R 1 . . H
H26 1.0831 0.7667 0.0875 0.033 Uiso calc R 1 . . H
H52 -0.0532 0.3442 0.4079 0.045 Uiso calc R 1 . . H
H53 0.1327 0.4248 0.4076 0.038 Uiso calc R 1 . . H
H55 0.3894 0.1599 0.4396 0.039 Uiso calc R 1 . . H
H56 0.1947 0.0859 0.4401 0.038 Uiso calc R 1 . . H
H62 0.7287 0.2983 0.4916 0.040 Uiso calc R 1 . . H
H63 0.5419 0.2152 0.4950 0.039 Uiso calc R 1 . . H
H65 0.3174 0.5027 0.3553 0.038 Uiso calc R 1 . . H
H66 0.5124 0.5779 0.3519 0.039 Uiso calc R 1 . . H
H32 -0.8541 -0.0879 0.3615 0.040 Uiso calc R 1 . . H
H33 -1.0595 -0.1466 0.3546 0.035 Uiso calc R 1 . . H
H35 -1.0733 0.0632 0.0592 0.035 Uiso calc R 1 . . H
H36 -0.8699 0.1171 0.0757 0.037 Uiso calc R 1 . . H
H42 -1.4008 -0.0867 0.0227 0.041 Uiso calc R 1 . . H
H43 -1.2051 -0.0272 0.0390 0.037 Uiso calc R 1 . . H
H45 -1.2841 -0.1575 0.3420 0.035 Uiso calc R 1 . . H
H46 -1.4835 -0.2089 0.3164 0.039 Uiso calc R 1 . . H
H72 -0.0489 0.4968 0.1017 0.041 Uiso calc R 1 . . H
H73 0.1447 0.5723 0.0993 0.038 Uiso calc R 1 . . H
H75 0.3800 0.2904 0.1692 0.037 Uiso calc R 1 . . H
H76 0.1800 0.2235 0.1682 0.041 Uiso calc R 1 . . H
H82 0.7374 0.4318 0.1901 0.041 Uiso calc R 1 . . H
H83 0.5425 0.3518 0.2066 0.037 Uiso calc R 1 . . H
H85 0.3330 0.6401 0.0419 0.039 Uiso calc R 1 . . H
H86 0.5332 0.7121 0.0341 0.042 Uiso calc R 1 . . H

loop_
_atom_site_aniso_label
_atom_site_aniso_U_11
_atom_site_aniso_U_22
_atom_site_aniso_U_33
_atom_site_aniso_U_12
_atom_site_aniso_U_13
_atom_site_aniso_U_23
O11 0.0300(12) 0.0381(16) 0.0362(16) -0.0157(11) 0.0019(11) -0.0145(13)
O12 0.0248(12) 0.0357(15) 0.0426(17) -0.0125(10) -0.0049(10) -0.0149(13)
O13 0.0310(13) 0.0455(17) 0.0336(15) -0.0150(11) -0.0028(10) -0.0142(13)
O15 0.0299(12) 0.0329(15) 0.0320(15) -0.0146(10) -0.0013(10) -0.0082(12)
C11 0.0223(16) 0.021(2) 0.033(2) -0.0016(14) -0.0039(15) -0.0100(17)
C12 0.0239(16) 0.027(2) 0.032(2) -0.0045(14) 0.0025(14) -0.0113(17)
C13 0.0251(17) 0.030(2) 0.035(2) -0.0040(14) -0.0059(15) -0.0170(18)
C14 0.0229(16) 0.027(2) 0.032(2) -0.0080(14) -0.0005(14) -0.0114(18)
C15 0.0240(17) 0.023(2) 0.033(2) -0.0049(14) 0.0022(15) -0.0084(17)
C16 0.0240(16) 0.024(2) 0.035(2) -0.0033(14) -0.0069(14) -0.0135(18)
C17 0.0247(17) 0.029(2) 0.039(2) -0.0025(15) -0.0048(16) -0.019(2)
O21 0.0326(12) 0.0409(16) 0.0341(16) -0.0111(11) -0.0083(11) -0.0113(13)
O22 0.0286(12) 0.0417(16) 0.0399(17) -0.0166(11) -0.0002(10) -0.0168(13)
O23 0.0323(13) 0.0423(16) 0.0349(16) -0.0195(11) 0.0002(10) -0.0131(13)
O25 0.0317(13) 0.0406(16) 0.0338(15) -0.0142(10) -0.0040(10) -0.0143(13)
C21 0.0243(16) 0.024(2) 0.032(2) -0.0058(14) -0.0057(14) -0.0129(17)
C22 0.0255(17) 0.028(2) 0.034(2) -0.0008(14) -0.0071(15) -0.0146(18)
C23 0.0249(17) 0.029(2) 0.030(2) -0.0078(14) 0.0011(15) -0.0095(18)
C24 0.0214(16) 0.028(2) 0.037(2) -0.0089(14) -0.0021(15) -0.0120(18)
C25 0.0252(17) 0.027(2) 0.032(2) -0.0049(14) -0.0046(15) -0.0139(18)
C26 0.0239(16) 0.026(2) 0.032(2) -0.0043(14) 0.0031(14) -0.0131(17)
C27 0.0287(18) 0.025(2) 0.033(2) -0.0053(15) 0.0018(16) -0.0114(19)
N51 0.0275(15) 0.0331(19) 0.0353(19) -0.0069(13) -0.0021(12) -0.0138(15)
C52 0.0255(17) 0.039(3) 0.050(3) -0.0057(16) -0.0006(15) -0.020(2)
C53 0.0267(17) 0.030(2) 0.041(2) -0.0071(15) 0.0002(15) -0.0180(18)
C54 0.0257(17) 0.028(2) 0.023(2) -0.0043(14) -0.0021(13) -0.0089(17)
C55 0.0286(17) 0.034(2) 0.033(2) -0.0038(15) -0.0021(14) -0.0138(19)
C56 0.0311(18) 0.030(2) 0.036(2) -0.0098(15) -0.0011(15) -0.0150(18)
N61 0.0306(15) 0.0308(19) 0.0348(19) -0.0095(13) -0.0004(12) -0.0139(15)
C62 0.0254(17) 0.040(2) 0.034(2) -0.0043(15) -0.0053(14) -0.0139(19)
C63 0.0288(17) 0.033(2) 0.033(2) -0.0089(15) 0.0003(15) -0.0107(18)
C64 0.0253(17) 0.031(2) 0.027(2) -0.0075(15) -0.0007(14) -0.0149(18)
C65 0.0260(17) 0.035(2) 0.035(2) -0.0040(15) -0.0022(14) -0.0174(19)
C66 0.0316(18) 0.030(2) 0.038(2) -0.0092(15) 0.0012(15) -0.0154(18)
N31 0.0265(14) 0.0320(18) 0.038(2) -0.0049(12) -0.0019(13) -0.0166(16)
C32 0.0297(18) 0.036(2) 0.034(2) -0.0065(16) -0.0037(15) -0.0147(19)
C33 0.0297(17) 0.029(2) 0.028(2) -0.0061(15) -0.0004(15) -0.0111(18)
C34 0.0232(16) 0.025(2) 0.034(2) -0.0027(14) -0.0006(14) -0.0159(18)
C35 0.0281(17) 0.031(2) 0.030(2) -0.0075(15) -0.0038(14) -0.0129(18)
C36 0.0275(17) 0.034(2) 0.035(2) -0.0078(15) 0.0027(15) -0.0183(19)
N41 0.0291(15) 0.0354(18) 0.0350(19) -0.0056(13) 0.0014(13) -0.0182(16)
C42 0.0282(17) 0.040(2) 0.036(2) -0.0087(16) 0.0004(15) -0.0182(19)
C43 0.0305(18) 0.032(2) 0.031(2) -0.0095(15) 0.0019(15) -0.0137(18)
C44 0.0227(16) 0.025(2) 0.035(2) -0.0021(14) 0.0011(14) -0.0153(18)
C45 0.0266(17) 0.029(2) 0.032(2) -0.0053(14) -0.0020(15) -0.0125(18)
C46 0.0306(18) 0.032(2) 0.039(2) -0.0121(15) 0.0040(16) -0.0177(19)
N71 0.0316(15) 0.0315(19) 0.0314(18) -0.0107(13) -0.0017(12) -0.0080(15)
C72 0.0217(16) 0.036(2) 0.047(2) -0.0046(15) -0.0004(15) -0.019(2)
C73 0.0250(17) 0.031(2) 0.041(2) -0.0068(15) -0.0002(14) -0.0178(19)
C74 0.0268(17) 0.030(2) 0.025(2) -0.0092(15) 0.0016(14) -0.0112(17)
C75 0.0257(17) 0.033(2) 0.035(2) -0.0085(15) -0.0031(14) -0.0137(19)
C76 0.0347(19) 0.028(2) 0.040(2) -0.0091(16) -0.0039(16) -0.0126(18)
N81 0.0298(15) 0.036(2) 0.0367(19) -0.0088(13) -0.0035(13) -0.0162(16)
C82 0.0316(18) 0.038(2) 0.037(2) -0.0077(16) -0.0032(15) -0.018(2)
C83 0.0244(17) 0.032(2) 0.040(2) -0.0048(15) -0.0001(14) -0.0186(19)
C84 0.0214(16) 0.033(2) 0.031(2) -0.0061(14) 0.0020(14) -0.0175(18)
C85 0.0287(17) 0.031(2) 0.038(2) -0.0062(15) -0.0076(15) -0.0118(19)
C86 0.0355(19) 0.033(2) 0.037(2) -0.0107(16) -0.0045(16) -0.0124(19)

loop_
_atom_type_symbol
_atom_type_description
_atom_type_scat_dispersion_real
_atom_type_scat_dispersion_imag
_atom_type_scat_source
C C 0.0033 0.0016 'International Tables Vol C Tables 4.2.6.8 and 6.1.1.4'
H H 0.0000 0.0000 'International Tables Vol C Tables 4.2.6.8 and 6.1.1.4'
N N 0.0061 0.0033 'International Tables Vol C Tables 4.2.6.8 and 6.1.1.4'
O O 0.0106 0.0060 'International Tables Vol C Tables 4.2.6.8 and 6.1.1.4'

loop_
_geom_angle_atom_site_label_1
_geom_angle_atom_site_label_2
_geom_angle_atom_site_label_3
_geom_angle
_geom_angle_publ_flag
C16 C11 C12 120.7(3) no
C16 C11 C17 122.4(3) no
C12 C11 C17 116.8(3) no
C13 C12 C11 118.6(3) no
O13 C13 C14 121.1(3) yes
O13 C13 C12 117.7(3) yes
C14 C13 C12 121.2(3) no
C13 C14 C15 119.4(3) no
O15 C15 C16 119.0(3) yes
O15 C15 C14 120.4(3) yes
C16 C15 C14 120.6(3) no
C15 C16 C11 119.5(3) no
O11 C17 O12 123.2(3) yes
O11 C17 C11 123.5(3) yes
O12 C17 C11 113.3(3) yes
C26 C21 C22 120.9(3) no
C26 C21 C27 121.7(3) no
C22 C21 C27 117.3(3) no
C23 C22 C21 119.8(3) no
O23 C23 C24 122.1(3) no
O23 C23 C22 118.5(3) no
C24 C23 C22 119.4(3) no
C25 C24 C23 120.6(3) no
O25 C25 C24 121.8(3) no
O25 C25 C26 117.9(3) no
C24 C25 C26 120.3(3) no
C21 C26 C25 118.9(3) no
O21 C27 O22 122.8(3) no
O21 C27 C21 123.4(3) no
O22 C27 C21 113.8(3) no
C52 N51 C56 117.1(3) no
N51 C52 C53 124.0(3) no
C52 C53 C54 119.1(3) no
C55 C54 C53 117.0(3) no
C55 C54 C64 122.0(3) no
C53 C54 C64 121.0(3) no
C54 C55 C56 120.3(3) no
N51 C56 C55 122.4(3) no
C62 N61 C66 117.2(3) no
N61 C62 C63 124.1(3) no
C62 C63 C64 118.9(3) no
C63 C64 C65 117.1(3) no
C63 C64 C54 121.3(3) no
C65 C64 C54 121.5(3) no
C66 C65 C64 120.5(3) no
N61 C66 C65 122.2(3) no
C32 N31 C36 117.0(3) no
N31 C32 C33 123.8(3) no
C32 C33 C34 119.0(3) no
C35 C34 C33 117.0(3) no
C35 C34 C44 120.6(3) no
C33 C34 C44 122.4(3) no
C34 C35 C36 120.2(3) no
N31 C36 C35 123.0(3) no
C42 N41 C46 116.5(3) no
N41 C42 C43 123.6(3) no
C42 C43 C44 120.5(3) no
C43 C44 C45 116.2(3) no
C43 C44 C34 121.1(3) no
C45 C44 C34 122.7(3) no
C46 C45 C44 119.7(3) no
N41 C46 C45 123.5(3) no
C72 N71 C76 116.3(3) no
N71 C72 C73 123.9(3) no
C72 C73 C74 119.2(3) no
C75 C74 C73 117.2(3) no
C75 C74 C84 122.1(3) no
C73 C74 C84 120.7(3) no
C74 C75 C76 119.8(3) no
N71 C76 C75 123.5(3) no
C82 N81 C86 116.8(3) no
N81 C82 C83 124.0(3) no
C82 C83 C84 118.8(3) no
C85 C84 C83 117.7(3) no
C85 C84 C74 120.8(3) no
C83 C84 C74 121.5(3) no
C86 C85 C84 119.6(3) no
N81 C86 C85 123.1(3) no

loop_
_geom_bond_atom_site_label_1
_geom_bond_atom_site_label_2
_geom_bond_site_symmetry_2
_geom_bond_distance
_geom_bond_publ_flag
O11 C17 . 1.215(4) yes
O12 C17 . 1.334(4) yes
O13 C13 . 1.375(4) yes
O15 C15 . 1.371(4) yes
C11 C16 . 1.386(4) no
C11 C12 . 1.402(4) no
C11 C17 . 1.498(4) no
C12 C13 . 1.386(4) no
C13 C14 . 1.382(5) no
C14 C15 . 1.394(4) no
C15 C16 . 1.381(4) no
O21 C27 . 1.216(4) yes
O22 C27 . 1.332(4) yes
O23 C23 . 1.358(4) yes
O25 C25 . 1.362(4) yes
C21 C22 . 1.392(4) no
C21 C26 . 1.385(4) no
C21 C27 . 1.494(4) no
C22 C23 . 1.391(4) no
C23 C24 . 1.387(4) no
C24 C25 . 1.385(5) no
C25 C26 . 1.396(4) no
N51 C52 . 1.335(4) no
N51 C56 . 1.340(4) no
C52 C53 . 1.373(4) no
C53 C54 . 1.398(4) no
C54 C55 . 1.380(4) no
C54 C64 . 1.486(4) no
C55 C56 . 1.386(4) no
N61 C62 . 1.333(4) no
N61 C66 . 1.350(4) no
C62 C63 . 1.389(4) no
C63 C64 . 1.390(4) no
C64 C65 . 1.393(4) no
C65 C66 . 1.385(4) no
N31 C32 . 1.329(4) no
N31 C36 . 1.340(4) no
C32 C33 . 1.389(4) no
C33 C34 . 1.399(4) no
C34 C35 . 1.378(4) no
C34 C44 . 1.500(4) no
C35 C36 . 1.385(4) no
N41 C42 . 1.335(4) no
N41 C46 . 1.343(4) no
C42 C43 . 1.366(4) no
C43 C44 . 1.391(4) no
C44 C45 . 1.390(4) no
C45 C46 . 1.382(4) no
N71 C72 . 1.337(4) no
N71 C76 . 1.342(4) no
C72 C73 . 1.384(4) no
C73 C74 . 1.393(4) no
C74 C75 . 1.380(4) no
C74 C84 . 1.492(4) no
C75 C76 . 1.383(4) no
N81 C82 . 1.341(4) no
N81 C86 . 1.344(4) no
C82 C83 . 1.378(4) no
C83 C84 . 1.396(4) no
C84 C85 . 1.385(4) no
C85 C86 . 1.385(4) no

loop_
_geom_hbond_atom_site_label_D
_geom_hbond_atom_site_label_H
_geom_hbond_atom_site_label_A
_geom_hbond_site_symmetry_A
_geom_hbond_distance_DH
_geom_hbond_distance_HA
_geom_hbond_distance_DA
_geom_hbond_angle_DHA
_geom_hbond_publ_flag
O12 H12 N31 . 0.84 1.85 2.685(3) 171 yes
O13 H13 N51 . 0.84 1.89 2.720(3) 172 yes
O15 H15 N71 . 0.84 1.98 2.814(3) 176 yes
O22 H22 N41 1_865 0.84 1.88 2.721(3) 177 yes
O23 H23 N61 . 0.84 1.92 2.750(3) 170 yes
O25 H25 N81 . 0.84 1.92 2.756(3) 178 yes

loop_
_geom_torsion_atom_site_label_1
_geom_torsion_atom_site_label_2
_geom_torsion_atom_site_label_3
_geom_torsion_atom_site_label_4
_geom_torsion
_geom_torsion_publ_flag
C16 C11 C12 C13 -0.7(5) no
C17 C11 C12 C13 -179.9(3) no
C11 C12 C13 O13 179.9(3) no
C11 C12 C13 C14 0.9(5) no
O13 C13 C14 C15 -179.7(3) no
C12 C13 C14 C15 -0.8(5) no
C13 C14 C15 O15 179.7(3) no
C13 C14 C15 C16 0.5(5) no
O15 C15 C16 C11 -179.5(3) no
C14 C15 C16 C11 -0.2(5) no
C12 C11 C16 C15 0.3(5) no
C17 C11 C16 C15 179.5(3) no
C16 C11 C17 O11 173.3(3) no
C12 C11 C17 O11 -7.5(5) no
C16 C11 C17 O12 -7.5(4) no
C12 C11 C17 O12 171.7(3) no
C26 C21 C22 C23 -0.3(5) no
C27 C21 C22 C23 -177.8(3) no
C21 C22 C23 O23 179.8(3) no
C21 C22 C23 C24 0.0(5) no
O23 C23 C24 C25 -179.2(3) no
C22 C23 C24 C25 0.5(5) no
C23 C24 C25 O25 177.6(3) no
C23 C24 C25 C26 -0.8(5) no
C22 C21 C26 C25 0.1(5) no
C27 C21 C26 C25 177.5(3) no
O25 C25 C26 C21 -178.0(3) no
C24 C25 C26 C21 0.5(5) no
C26 C21 C27 O21 -174.1(3) no
C22 C21 C27 O21 3.3(5) no
C26 C21 C27 O22 4.6(4) no
C22 C21 C27 O22 -178.0(3) no
C56 N51 C52 C53 -0.8(5) no
N51 C52 C53 C54 0.0(5) no
C52 C53 C54 C55 1.0(5) no
C52 C53 C54 C64 179.9(3) no
C53 C54 C55 C56 -1.3(5) no
C64 C54 C55 C56 179.9(3) no
C52 N51 C56 C55 0.5(5) no
C54 C55 C56 N51 0.5(5) no
C66 N61 C62 C63 1.2(5) no
N61 C62 C63 C64 -1.3(5) no
C62 C63 C64 C65 0.4(5) no
C62 C63 C64 C54 179.2(3) no
C55 C54 C64 C63 -21.2(5) no
C53 C54 C64 C63 160.0(3) no
C55 C54 C64 C65 157.6(3) no
C53 C54 C64 C65 -21.3(5) no
C63 C64 C65 C66 0.5(5) no
C54 C64 C65 C66 -178.3(3) no
C62 N61 C66 C65 -0.2(5) no
C64 C65 C66 N61 -0.6(5) no
C36 N31 C32 C33 1.3(5) no
N31 C32 C33 C34 0.1(5) no
C32 C33 C34 C35 -1.0(4) no
C32 C33 C34 C44 177.3(3) no
C33 C34 C35 C36 0.5(4) no
C44 C34 C35 C36 -177.9(3) no
C32 N31 C36 C35 -1.8(5) no
C34 C35 C36 N31 0.9(5) no
C46 N41 C42 C43 -2.1(5) no
N41 C42 C43 C44 2.0(5) no
C42 C43 C44 C45 -0.7(5) no
C42 C43 C44 C34 179.8(3) no
C35 C34 C44 C43 18.6(5) no
C33 C34 C44 C43 -159.7(3) no
C35 C34 C44 C45 -160.9(3) no
C33 C34 C44 C45 20.8(5) no
C43 C44 C45 C46 -0.4(4) no
C34 C44 C45 C46 179.1(3) no
C42 N41 C46 C45 0.9(5) no
C44 C45 C46 N41 0.3(5) no
C76 N71 C72 C73 2.5(5) no
N71 C72 C73 C74 -0.6(5) no
C72 C73 C74 C75 -1.7(5) no
C72 C73 C74 C84 177.0(3) no
C73 C74 C75 C76 2.0(5) no
C84 C74 C75 C76 -176.7(3) no
C72 N71 C76 C75 -2.2(5) no
C74 C75 C76 N71 0.0(5) no
C86 N81 C82 C83 1.0(5) no
N81 C82 C83 C84 -0.1(5) no
C82 C83 C84 C85 0.2(5) no
C82 C83 C84 C74 178.0(3) no
C75 C74 C84 C85 159.0(3) no
C73 C74 C84 C85 -19.6(5) no
C75 C74 C84 C83 -18.8(5) no
C73 C74 C84 C83 162.6(3) no
C83 C84 C85 C86 -1.1(5) no
C74 C84 C85 C86 -178.9(3) no
C82 N81 C86 C85 -2.0(5) no
C84 C85 C86 N81 2.1(5) no

loop_
_cod_related_entry_id
_cod_related_entry_database
_cod_related_entry_code
1 ChemSpider 21136163
